data_1575734
loop_
_publ_author_name
'Zhang, Hong-Jin'
'Chen, Zong-Ren'
'Chen, Wan-Tao'
'Ye, Jia-Wen'
'Chen, Ling'

_publ_section_title
;
 Tailoring luminescent oxygen sensitivity <i>via</i> structural design and
 its application in pressure-induced emission enhancement.
;
_journal_issue 40
_journal_name_full 'Chemical science'
_journal_page_first 18799
_journal_page_last 18805
_journal_paper_doi 10.1039/d5sc05999b
_journal_volume 16
_journal_year 2025
_chemical_formula_moiety 'C52 H42 Br2 Cu2 N2 P2'
_chemical_formula_sum 'C52 H42 Br2 Cu2 N2 P2'
_chemical_formula_weight 1043.71
_space_group_crystal_system triclinic
_space_group_IT_number 2
_space_group_name_Hall '-P 1'
_space_group_name_H-M_alt 'P -1'
_atom_sites_solution_hydrogens geom
_atom_sites_solution_primary dual
_audit_creation_date 2024-11-08
_audit_creation_method
;
Olex2 1.5
(compiled 2024.02.16 svn.r378c4104 for OlexSys, GUI svn.r6928)
;
_audit_update_record
;
2025-07-16 deposited with the CCDC.	2025-09-08 downloaded from the CCDC.
;
_cell_angle_alpha 108.230(3)
_cell_angle_beta 100.230(3)
_cell_angle_gamma 100.811(3)
_cell_formula_units_Z 1
_cell_length_a 9.2949(3)
_cell_length_b 11.8875(5)
_cell_length_c 11.9565(4)
_cell_measurement_reflns_used 8857
_cell_measurement_temperature 296.93(10)
_cell_measurement_theta_max 76.2390
_cell_measurement_theta_min 4.0220
_cell_volume 1192.35(8)
_computing_cell_refinement 'CrysAlisPro 1.171.41.122a (Rigaku OD, 2021)'
_computing_data_collection 'CrysAlisPro 1.171.41.122a (Rigaku OD, 2021)'
_computing_data_reduction 'CrysAlisPro 1.171.41.122a (Rigaku OD, 2021)'
_computing_molecular_graphics 'Olex2 1.5 (Dolomanov et al., 2009)'
_computing_publication_material 'Olex2 1.5 (Dolomanov et al., 2009)'
_computing_structure_refinement 'SHELXL 2018/3 (Sheldrick, 2015)'
_computing_structure_solution 'SHELXT 2018/2 (Sheldrick, 2018)'
_diffrn_ambient_environment air
_diffrn_ambient_temperature 296.93(10)
_diffrn_detector 'Hybrid Pixel Array Detector'
_diffrn_detector_area_resol_mean 10.0000
_diffrn_detector_type HyPix
_diffrn_measured_fraction_theta_full 0.998
_diffrn_measured_fraction_theta_max 0.998
_diffrn_measurement_details
;
List of Runs (angles in degrees, time in seconds):

  # Type    Start    End  Width  t~exp~   \w     \q     \k     \f   Frames
#--------------------------------------------------------------------------
  1  \w    -59.00 -31.00   0.50    0.43    --  -50.48  69.00 155.00   56
  2  \w    -22.00  16.00   0.50    0.43    --  -50.48  69.00 155.00   76
  3  \w   -119.00 -44.00   0.50    0.43    --  -50.48 -69.00  23.00  150
  4  \w     67.00  93.00   0.50    0.43    --   50.48  69.00 155.00   52
  5  \w    -77.00 -46.00   0.50    1.72    --  -90.00  69.00 155.00   62
  6  \w   -156.00 -73.00   0.50    1.72    --  -90.00 -69.00  23.00  166
  7  \w    102.00 177.00   0.50    1.72    --  108.14  69.00 155.00  150
  8  \w     57.00  84.00   0.50    1.72    --  108.14 -69.00  23.00   54
  9  \w    -25.00  23.00   0.50    0.43    --  -50.48  19.00 150.00   96
 10  \w    -11.00  19.00   0.50    0.43    --  -50.48  19.00 -90.00   60
 11  \w    -85.00 -46.00   0.50    0.43    --  -50.48 125.00 -90.00   78
 12  \w    -42.00 -15.00   0.50    0.43    --  -50.48 125.00 -90.00   54
 13  \w     -8.00  37.00   0.50    0.43    --   50.48 -69.00  23.00   90
 14  \w     34.00  70.00   0.50    0.43    --   50.48-125.00 150.00   72
 15  \w   -102.00 -74.00   0.50    1.72    --  -90.00  77.00 -30.00   56
 16  \w   -156.00 -77.00   0.50    1.72    --  -90.00 -57.00 150.00  158
 17  \w    -54.00 -22.00   0.50    1.72    --  -90.00  77.00 -30.00   64
 18  \w   -120.00 -85.00   0.50    1.72    --  -90.00 -19.00 -60.00   70
 19  \w   -162.00-137.00   0.50    1.72    --  -90.00 -19.00 -60.00   50
 20  \w   -158.00-132.00   0.50    1.72    --  -90.00 -99.00 120.00   52
 21  \w    -70.00 -21.00   0.50    1.72    --  -90.00 125.00 -90.00   98
 22  \w   -125.00 -89.00   0.50    1.72    --  -90.00 -99.00 120.00   72
 23  \w   -159.00 -83.00   0.50    1.72    --  -90.00 -38.00-120.00  152
 24  \w     46.00  73.00   0.50    1.72    --  108.14-106.00  53.76   54
 25  \w     79.00 111.00   0.50    1.72    --  108.14-125.00  30.00   64
 26  \w     63.00 102.00   0.50    1.72    --  108.14 -99.00-180.00   78
 27  \w     43.00 104.00   0.50    1.72    --  108.14-125.00 -30.00  122
 28  \w     37.00  64.00   0.50    1.72    --  108.14 -57.00 120.00   54
 29  \w     46.00  71.00   0.50    1.72    --  108.14 -99.00   0.00   50
 30  \w    101.00 175.00   0.50    1.72    --  108.14  38.00  60.00  148
 31  \w    106.00 131.00   0.50    1.72    --  108.14  19.00  60.00   50
 32  \w     82.00 108.00   0.50    1.72    --  108.14-125.00-120.00   52
 33  \w     41.00 104.00   0.50    1.72    --  108.14 -99.00-120.00  126
 34  \w     79.00 104.00   0.50    1.72    --  108.14 -99.00 -60.00   50
 35  \w     36.00  80.00   0.50    1.72    --  108.14-125.00-120.00   88
 36  \w     36.00  61.00   0.50    1.72    --  108.14 -57.00  60.00   50
 37  \w     43.00 112.00   0.50    1.72    --  108.14-125.00 150.00  138
 38  \w     80.00 107.00   0.50    1.72    --  108.14-106.00  53.76   54
 39  \w     80.00 106.00   0.50    1.72    --  108.14-125.00 120.00   52
 40  \w     37.00  62.00   0.50    1.72    --  108.14 -57.00 150.00   50
 41  \w     36.00  61.00   0.50    1.72    --  108.14 -57.00-180.00   50
;
_diffrn_measurement_device 'four-circle diffractometer'
_diffrn_measurement_device_type 'XtaLAB Synergy, Dualflex, HyPix'
_diffrn_measurement_method '\w scans'
_diffrn_orient_matrix_type 'CrysAlisPro convention (1999,Acta A55,543-557)'
_diffrn_orient_matrix_UB_11 0.0209594000
_diffrn_orient_matrix_UB_12 0.1325264000
_diffrn_orient_matrix_UB_13 0.0025647000
_diffrn_orient_matrix_UB_21 0.1381783000
_diffrn_orient_matrix_UB_22 0.0434559000
_diffrn_orient_matrix_UB_23 0.1100516000
_diffrn_orient_matrix_UB_31 0.1043629000
_diffrn_orient_matrix_UB_32 -0.0227199000
_diffrn_orient_matrix_UB_33 -0.0868679000
_diffrn_radiation_monochromator mirror
_diffrn_radiation_probe x-ray
_diffrn_radiation_type 'Cu K\a'
_diffrn_radiation_wavelength 1.54184
_diffrn_reflns_av_R_equivalents 0.0307
_diffrn_reflns_av_unetI/netI 0.0284
_diffrn_reflns_Laue_measured_fraction_full 0.998
_diffrn_reflns_Laue_measured_fraction_max 0.998
_diffrn_reflns_limit_h_max 11
_diffrn_reflns_limit_h_min -10
_diffrn_reflns_limit_k_max 14
_diffrn_reflns_limit_k_min -14
_diffrn_reflns_limit_l_max 13
_diffrn_reflns_limit_l_min -14
_diffrn_reflns_number 13492
_diffrn_reflns_point_group_measured_fraction_full 0.998
_diffrn_reflns_point_group_measured_fraction_max 0.998
_diffrn_reflns_theta_full 66.591
_diffrn_reflns_theta_max 66.591
_diffrn_reflns_theta_min 4.024
_diffrn_source 'micro-focus sealed X-ray tube'
_diffrn_source_type 'PhotonJet (Cu) X-ray Source'
_exptl_absorpt_coefficient_mu 3.971
_exptl_absorpt_correction_T_max 1.00000
_exptl_absorpt_correction_T_min 0.62127
_exptl_absorpt_correction_type multi-scan
_exptl_absorpt_process_details
;
CrysAlisPro 1.171.41.122a (Rigaku Oxford Diffraction, 2021)
Empirical absorption correction using spherical harmonics,
implemented in SCALE3 ABSPACK scaling algorithm.
;
_exptl_crystal_colour 'clear yellowish yellow'
_exptl_crystal_colour_lustre clear
_exptl_crystal_colour_modifier yellowish
_exptl_crystal_colour_primary yellow
_exptl_crystal_density_diffrn 1.454
_exptl_crystal_description plate
_exptl_crystal_F_000 526
_refine_diff_density_max 0.864
_refine_diff_density_min -0.628
_refine_diff_density_rms 0.065
_refine_ls_extinction_method none
_refine_ls_goodness_of_fit_ref 1.052
_refine_ls_hydrogen_treatment constr
_refine_ls_matrix_type full
_refine_ls_number_parameters 271
_refine_ls_number_reflns 4205
_refine_ls_number_restraints 0
_refine_ls_restrained_S_all 1.052
_refine_ls_R_factor_all 0.0358
_refine_ls_R_factor_gt 0.0330
_refine_ls_shift/su_max 0.001
_refine_ls_shift/su_mean 0.000
_refine_ls_structure_factor_coef Fsqd
_refine_ls_weighting_details 'w=1/[\s^2^(Fo^2^)+(0.0584P)^2^+0.5952P] where P=(Fo^2^+2Fc^2^)/3'
_refine_ls_weighting_scheme calc
_refine_ls_wR_factor_gt 0.0955
_refine_ls_wR_factor_ref 0.0973
_reflns_Friedel_coverage 0.000
_reflns_number_gt 3806
_reflns_number_total 4205
_reflns_threshold_expression 'I > 2\s(I)'
_cod_data_source_file d5sc05999b2.cif
_cod_data_source_block exp_5432_auto
_cod_depositor_comments 'Adding full bibliography for 1575733--1575738.cif.'
_cod_database_code 1575734
_shelx_shelxl_version_number 2018/3
_chemical_oxdiff_formula 'C H N P Cu Br '
_shelx_space_group_comment
;
The symmetry employed for this shelxl refinement is uniquely defined
by the following loop, which should always be used as a source of
symmetry information in preference to the above space-group names.
They are only intended as comments.
;
_reflns_odcompleteness_completeness 99.74
_reflns_odcompleteness_iscentric 1
_reflns_odcompleteness_theta 66.97
_olex2_refinement_description
;
1. Fixed Uiso
 At 1.2 times of:
  All C(H) groups
2.a Aromatic/amide H refined with riding coordinates:
 C008(H008), C009(H009), C00B(H00B), C00D(H00D), C00E(H00E), C00F(H00F),
 C00G(H00G), C00H(H00H), C00I(H00I), C00J(H00J), C00K(H00K), C00L(H00L),
 C00M(H00M), C00N(H00N), C00O(H00O), C00P(H00P), C00Q(H00Q), C00R(H00R),
 C00S(H00S), C00T(H00T), C00U(H00U)
;
_olex2_submission_special_instructions 'No special instructions were received'
_oxdiff_exptl_absorpt_empirical_details
;
Empirical correction (ABSPACK) includes:
- Absorption correction using spherical harmonics
- Frame scaling
;
_oxdiff_exptl_absorpt_empirical_full_max 1.739
_oxdiff_exptl_absorpt_empirical_full_min 0.710

loop_
_space_group_symop_operation_xyz
'x, y, z'
'-x, -y, -z'

loop_
_atom_site_label
_atom_site_type_symbol
_atom_site_fract_x
_atom_site_fract_y
_atom_site_fract_z
_atom_site_U_iso_or_equiv
_atom_site_adp_type
_atom_site_occupancy
_atom_site_site_symmetry_order
_atom_site_calc_flag
_atom_site_refinement_flags_posn
_atom_site_refinement_flags_adp
_atom_site_refinement_flags_occupancy
_atom_site_disorder_assembly
_atom_site_disorder_group
Br01 Br 1.12829(3) 0.90429(2) 0.56638(2) 0.04312(12) Uani 1 1 d . . . . .
Cu02 Cu 0.86491(4) 0.88561(4) 0.45456(3) 0.04204(13) Uani 1 1 d . . . . .
P003 P 0.76103(7) 0.73090(6) 0.28048(6) 0.03649(16) Uani 1 1 d . . . . .
N004 N 0.7537(3) 0.9015(2) 0.59103(19) 0.0418(5) Uani 1 1 d . . . . .
C005 C 0.5541(3) 0.9677(2) 0.8947(2) 0.0382(5) Uani 1 1 d . . . . .
C006 C 0.6152(3) 0.9383(2) 0.7858(2) 0.0386(5) Uani 1 1 d . . . . .
C007 C 0.8332(3) 0.7372(2) 0.1491(2) 0.0396(5) Uani 1 1 d . . . . .
C008 C 0.6389(3) 0.9744(3) 1.0065(2) 0.0439(6) Uani 1 1 d . . . . .
H008 H 0.732852 0.957250 1.011379 0.053 Uiso 1 1 calc R U . . .
C009 C 0.5855(3) 0.9916(3) 0.6991(2) 0.0440(6) Uani 1 1 d . . . . .
H009 H 0.517943 1.040488 0.704242 0.053 Uiso 1 1 calc R U . . .
C00A C 0.7722(3) 0.5789(3) 0.2814(2) 0.0437(6) Uani 1 1 d . . . . .
C00B C 0.4139(3) 0.9939(3) 0.8903(2) 0.0433(6) Uani 1 1 d . . . . .
H00B H 0.355154 0.990111 0.816947 0.052 Uiso 1 1 calc R U . . .
C00C C 0.5575(3) 0.7125(2) 0.2337(3) 0.0428(6) Uani 1 1 d . . . . .
C00D C 0.6567(3) 0.9719(3) 0.6049(2) 0.0463(6) Uani 1 1 d . . . . .
H00D H 0.635987 1.009468 0.548575 0.056 Uiso 1 1 calc R U . . .
C00E C 0.7115(3) 0.8612(3) 0.7685(3) 0.0474(6) Uani 1 1 d . . . . .
H00E H 0.731480 0.820224 0.821821 0.057 Uiso 1 1 calc R U . . .
C00F C 0.7773(3) 0.8458(3) 0.6713(3) 0.0485(7) Uani 1 1 d . . . . .
H00F H 0.841388 0.793992 0.661434 0.058 Uiso 1 1 calc R U . . .
C00G C 0.9272(3) 0.8459(3) 0.1571(3) 0.0463(6) Uani 1 1 d . . . . .
H00G H 0.948658 0.914997 0.227224 0.056 Uiso 1 1 calc R U . . .
C00H C 0.4805(3) 0.7082(3) 0.1216(3) 0.0513(7) Uani 1 1 d . . . . .
H00H H 0.532272 0.711391 0.062439 0.062 Uiso 1 1 calc R U . . .
C00I C 0.4770(4) 0.7086(3) 0.3208(3) 0.0547(7) Uani 1 1 d . . . . .
H00I H 0.527177 0.713002 0.397157 0.066 Uiso 1 1 calc R U . . .
C00J C 0.8029(4) 0.6348(3) 0.0424(3) 0.0596(8) Uani 1 1 d . . . . .
H00J H 0.739799 0.560657 0.034562 0.071 Uiso 1 1 calc R U . . .
C00K C 0.9898(4) 0.8531(3) 0.0619(3) 0.0565(8) Uani 1 1 d . . . . .
H00K H 1.052564 0.926910 0.068412 0.068 Uiso 1 1 calc R U . . .
C00L C 0.9597(4) 0.7519(4) -0.0421(3) 0.0603(8) Uani 1 1 d . . . . .
H00L H 1.002199 0.756825 -0.105756 0.072 Uiso 1 1 calc R U . . .
C00M C 0.2480(4) 0.6934(3) 0.1823(4) 0.0705(10) Uani 1 1 d . . . . .
H00M H 0.144401 0.686188 0.164794 0.085 Uiso 1 1 calc R U . . .
C00N C 0.3227(4) 0.6984(4) 0.2945(4) 0.0673(9) Uani 1 1 d . . . . .
H00N H 0.269584 0.694788 0.352875 0.081 Uiso 1 1 calc R U . . .
C00O C 0.6509(5) 0.4758(3) 0.2305(4) 0.0705(10) Uani 1 1 d . . . . .
H00O H 0.557215 0.481536 0.193171 0.085 Uiso 1 1 calc R U . . .
C00P C 0.8670(5) 0.6441(4) -0.0514(3) 0.0690(10) Uani 1 1 d . . . . .
H00P H 0.846513 0.575675 -0.122004 0.083 Uiso 1 1 calc R U . . .
C00Q C 0.9098(4) 0.5674(3) 0.3357(3) 0.0660(9) Uani 1 1 d . . . . .
H00Q H 0.992364 0.635874 0.370477 0.079 Uiso 1 1 calc R U . . .
C00R C 0.3253(4) 0.6990(3) 0.0969(4) 0.0664(9) Uani 1 1 d . . . . .
H00R H 0.274430 0.696745 0.021538 0.080 Uiso 1 1 calc R U . . .
C00S C 0.8068(7) 0.3549(4) 0.2904(4) 0.0900(14) Uani 1 1 d . . . . .
H00S H 0.817947 0.279991 0.294293 0.108 Uiso 1 1 calc R U . . .
C00T C 0.6685(6) 0.3646(4) 0.2350(5) 0.0919(14) Uani 1 1 d . . . . .
H00T H 0.586648 0.295648 0.200523 0.110 Uiso 1 1 calc R U . . .
C00U C 0.9261(6) 0.4552(4) 0.3388(4) 0.0883(13) Uani 1 1 d . . . . .
H00U H 1.019958 0.448608 0.374598 0.106 Uiso 1 1 calc R U . . .

loop_
_atom_site_aniso_label
_atom_site_aniso_U_11
_atom_site_aniso_U_22
_atom_site_aniso_U_33
_atom_site_aniso_U_23
_atom_site_aniso_U_13
_atom_site_aniso_U_12
Br01 0.03880(17) 0.04548(18) 0.04439(18) 0.01525(13) 0.00877(12) 0.01248(12)
Cu02 0.0410(2) 0.0471(2) 0.0331(2) 0.00643(16) 0.01365(16) 0.00942(17)
P003 0.0342(3) 0.0370(3) 0.0340(3) 0.0070(2) 0.0104(2) 0.0075(3)
N004 0.0404(12) 0.0519(13) 0.0339(10) 0.0113(9) 0.0163(9) 0.0142(10)
C005 0.0389(13) 0.0422(13) 0.0345(12) 0.0128(10) 0.0146(10) 0.0095(11)
C006 0.0370(13) 0.0439(14) 0.0341(12) 0.0115(10) 0.0130(10) 0.0093(11)
C007 0.0366(13) 0.0445(14) 0.0352(12) 0.0095(10) 0.0106(10) 0.0116(11)
C008 0.0349(13) 0.0602(17) 0.0426(14) 0.0207(12) 0.0158(11) 0.0167(12)
C009 0.0433(14) 0.0565(16) 0.0404(13) 0.0186(12) 0.0183(11) 0.0221(13)
C00A 0.0512(16) 0.0418(14) 0.0408(13) 0.0129(11) 0.0184(12) 0.0148(12)
C00B 0.0395(14) 0.0596(16) 0.0345(12) 0.0190(12) 0.0122(11) 0.0149(12)
C00C 0.0352(13) 0.0374(13) 0.0481(15) 0.0068(11) 0.0089(11) 0.0081(11)
C00D 0.0487(16) 0.0596(17) 0.0384(13) 0.0202(12) 0.0178(12) 0.0212(13)
C00E 0.0541(17) 0.0570(17) 0.0460(15) 0.0260(13) 0.0244(13) 0.0247(14)
C00F 0.0548(17) 0.0565(17) 0.0462(15) 0.0203(13) 0.0250(13) 0.0274(14)
C00G 0.0433(15) 0.0499(16) 0.0421(14) 0.0114(12) 0.0131(12) 0.0101(12)
C00H 0.0446(15) 0.0525(16) 0.0518(16) 0.0117(13) 0.0094(12) 0.0159(13)
C00I 0.0426(16) 0.0602(18) 0.0578(17) 0.0161(14) 0.0164(13) 0.0102(14)
C00J 0.076(2) 0.0490(17) 0.0431(16) 0.0039(13) 0.0210(15) 0.0066(15)
C00K 0.0496(17) 0.069(2) 0.0559(18) 0.0270(15) 0.0199(14) 0.0124(15)
C00L 0.064(2) 0.087(2) 0.0461(16) 0.0302(16) 0.0280(15) 0.0321(18)
C00M 0.0395(17) 0.069(2) 0.092(3) 0.0149(19) 0.0108(17) 0.0168(15)
C00N 0.0441(17) 0.074(2) 0.083(2) 0.0219(19) 0.0267(17) 0.0160(16)
C00O 0.065(2) 0.0437(17) 0.096(3) 0.0193(17) 0.021(2) 0.0083(16)
C00P 0.092(3) 0.069(2) 0.0397(16) 0.0062(15) 0.0249(17) 0.022(2)
C00Q 0.064(2) 0.0580(19) 0.071(2) 0.0168(16) 0.0097(17) 0.0231(16)
C00R 0.0489(18) 0.066(2) 0.070(2) 0.0140(17) -0.0031(16) 0.0186(16)
C00S 0.149(5) 0.059(2) 0.090(3) 0.040(2) 0.049(3) 0.049(3)
C00T 0.106(4) 0.044(2) 0.128(4) 0.030(2) 0.045(3) 0.011(2)
C00U 0.113(4) 0.077(3) 0.086(3) 0.031(2) 0.016(3) 0.057(3)

loop_
_atom_type_symbol
_atom_type_description
_atom_type_scat_dispersion_real
_atom_type_scat_dispersion_imag
_atom_type_scat_source
C C 0.0181 0.0091 'International Tables Vol C Tables 4.2.6.8 and 6.1.1.4'
H H 0.0000 0.0000 'International Tables Vol C Tables 4.2.6.8 and 6.1.1.4'
Br Br -0.6763 1.2805 'International Tables Vol C Tables 4.2.6.8 and 6.1.1.4'
Cu Cu -1.9646 0.5888 'International Tables Vol C Tables 4.2.6.8 and 6.1.1.4'
N N 0.0311 0.0180 'International Tables Vol C Tables 4.2.6.8 and 6.1.1.4'
P P 0.2955 0.4335 'International Tables Vol C Tables 4.2.6.8 and 6.1.1.4'

loop_
_geom_angle_atom_site_label_1
_geom_angle_atom_site_label_2
_geom_angle_atom_site_label_3
_geom_angle
_geom_angle_site_symmetry_1
_geom_angle_site_symmetry_3
_geom_angle_publ_flag
Cu02 Br01 Cu02 74.658(16) . 2_776 ?
Br01 Cu02 Br01 105.343(16) . 2_776 ?
P003 Cu02 Br01 118.30(2) . . ?
P003 Cu02 Br01 112.71(2) . 2_776 ?
N004 Cu02 Br01 101.24(7) . . ?
N004 Cu02 Br01 99.14(7) . 2_776 ?
N004 Cu02 P003 117.62(7) . . ?
C007 P003 Cu02 117.28(9) . . ?
C007 P003 C00A 102.36(12) . . ?
C00A P003 Cu02 116.08(9) . . ?
C00C P003 Cu02 110.95(9) . . ?
C00C P003 C007 105.78(13) . . ?
C00C P003 C00A 102.89(13) . . ?
C00D N004 Cu02 120.78(19) . . ?
C00F N004 Cu02 122.32(18) . . ?
C00F N004 C00D 116.9(2) . . ?
C008 C005 C006 120.6(2) . . ?
C00B C005 C006 121.4(2) . . ?
C00B C005 C008 118.0(2) . . ?
C009 C006 C005 121.5(2) . . ?
C009 C006 C00E 116.7(2) . . ?
C00E C006 C005 121.8(2) . . ?
C00G C007 P003 118.9(2) . . ?
C00G C007 C00J 118.4(3) . . ?
C00J C007 P003 122.7(2) . . ?
C005 C008 H008 119.3 . . ?
C00B C008 C005 121.4(3) 2_677 . ?
C00B C008 H008 119.3 2_677 . ?
C006 C009 H009 120.0 . . ?
C00D C009 C006 120.0(3) . . ?
C00D C009 H009 120.0 . . ?
C00O C00A P003 123.7(3) . . ?
C00Q C00A P003 117.7(2) . . ?
C00Q C00A C00O 118.6(3) . . ?
C005 C00B H00B 119.7 . . ?
C008 C00B C005 120.7(3) 2_677 . ?
C008 C00B H00B 119.7 2_677 . ?
C00H C00C P003 124.9(2) . . ?
C00H C00C C00I 118.5(3) . . ?
C00I C00C P003 116.5(2) . . ?
N004 C00D C009 123.2(3) . . ?
N004 C00D H00D 118.4 . . ?
C009 C00D H00D 118.4 . . ?
C006 C00E H00E 120.2 . . ?
C00F C00E C006 119.6(3) . . ?
C00F C00E H00E 120.2 . . ?
N004 C00F C00E 123.5(3) . . ?
N004 C00F H00F 118.3 . . ?
C00E C00F H00F 118.3 . . ?
C007 C00G H00G 119.6 . . ?
C00K C00G C007 120.7(3) . . ?
C00K C00G H00G 119.6 . . ?
C00C C00H H00H 119.9 . . ?
C00C C00H C00R 120.3(3) . . ?
C00R C00H H00H 119.9 . . ?
C00C C00I H00I 119.7 . . ?
C00N C00I C00C 120.6(3) . . ?
C00N C00I H00I 119.7 . . ?
C007 C00J H00J 120.1 . . ?
C00P C00J C007 119.9(3) . . ?
C00P C00J H00J 120.1 . . ?
C00G C00K H00K 119.8 . . ?
C00L C00K C00G 120.4(3) . . ?
C00L C00K H00K 119.8 . . ?
C00K C00L H00L 120.2 . . ?
C00P C00L C00K 119.6(3) . . ?
C00P C00L H00L 120.2 . . ?
C00N C00M H00M 119.9 . . ?
C00R C00M H00M 119.9 . . ?
C00R C00M C00N 120.2(3) . . ?
C00I C00N H00N 120.0 . . ?
C00M C00N C00I 120.0(3) . . ?
C00M C00N H00N 120.0 . . ?
C00A C00O H00O 119.9 . . ?
C00T C00O C00A 120.1(4) . . ?
C00T C00O H00O 119.9 . . ?
C00J C00P H00P 119.5 . . ?
C00L C00P C00J 121.1(3) . . ?
C00L C00P H00P 119.5 . . ?
C00A C00Q H00Q 119.7 . . ?
C00A C00Q C00U 120.6(4) . . ?
C00U C00Q H00Q 119.7 . . ?
C00H C00R H00R 119.8 . . ?
C00M C00R C00H 120.4(3) . . ?
C00M C00R H00R 119.8 . . ?
C00T C00S H00S 120.3 . . ?
C00U C00S H00S 120.3 . . ?
C00U C00S C00T 119.4(4) . . ?
C00O C00T H00T 119.7 . . ?
C00S C00T C00O 120.5(4) . . ?
C00S C00T H00T 119.7 . . ?
C00Q C00U H00U 119.7 . . ?
C00S C00U C00Q 120.6(4) . . ?
C00S C00U H00U 119.7 . . ?

loop_
_geom_bond_atom_site_label_1
_geom_bond_atom_site_label_2
_geom_bond_distance
_geom_bond_site_symmetry_2
_geom_bond_publ_flag
Br01 Cu02 2.5055(5) . ?
Br01 Cu02 2.5772(5) 2_776 ?
Cu02 P003 2.2073(7) . ?
Cu02 N004 2.060(2) . ?
P003 C007 1.832(3) . ?
P003 C00A 1.833(3) . ?
P003 C00C 1.826(3) . ?
N004 C00D 1.338(4) . ?
N004 C00F 1.336(4) . ?
C005 C006 1.481(3) . ?
C005 C008 1.396(4) . ?
C005 C00B 1.392(4) . ?
C006 C009 1.388(4) . ?
C006 C00E 1.393(4) . ?
C007 C00G 1.382(4) . ?
C007 C00J 1.400(4) . ?
C008 H008 0.9300 . ?
C008 C00B 1.378(4) 2_677 ?
C009 H009 0.9300 . ?
C009 C00D 1.384(4) . ?
C00A C00O 1.384(5) . ?
C00A C00Q 1.378(5) . ?
C00B H00B 0.9300 . ?
C00C C00H 1.384(4) . ?
C00C C00I 1.392(4) . ?
C00D H00D 0.9300 . ?
C00E H00E 0.9300 . ?
C00E C00F 1.385(4) . ?
C00F H00F 0.9300 . ?
C00G H00G 0.9300 . ?
C00G C00K 1.386(4) . ?
C00H H00H 0.9300 . ?
C00H C00R 1.396(5) . ?
C00I H00I 0.9300 . ?
C00I C00N 1.386(5) . ?
C00J H00J 0.9300 . ?
C00J C00P 1.384(5) . ?
C00K H00K 0.9300 . ?
C00K C00L 1.374(5) . ?
C00L H00L 0.9300 . ?
C00L C00P 1.363(5) . ?
C00M H00M 0.9300 . ?
C00M C00N 1.374(6) . ?
C00M C00R 1.360(6) . ?
C00N H00N 0.9300 . ?
C00O H00O 0.9300 . ?
C00O C00T 1.378(6) . ?
C00P H00P 0.9300 . ?
C00Q H00Q 0.9300 . ?
C00Q C00U 1.382(6) . ?
C00R H00R 0.9300 . ?
C00S H00S 0.9300 . ?
C00S C00T 1.380(8) . ?
C00S C00U 1.353(7) . ?
C00T H00T 0.9300 . ?
C00U H00U 0.9300 . ?

loop_
_geom_torsion_atom_site_label_1
_geom_torsion_atom_site_label_2
_geom_torsion_atom_site_label_3
_geom_torsion_atom_site_label_4
_geom_torsion
_geom_torsion_site_symmetry_1
_geom_torsion_site_symmetry_2
_geom_torsion_site_symmetry_3
_geom_torsion_site_symmetry_4
_geom_torsion_publ_flag
Cu02 P003 C007 C00G -11.9(3) . . . . ?
Cu02 P003 C007 C00J 165.1(2) . . . . ?
Cu02 P003 C00A C00O 133.9(3) . . . . ?
Cu02 P003 C00A C00Q -46.3(3) . . . . ?
Cu02 P003 C00C C00H 126.6(2) . . . . ?
Cu02 P003 C00C C00I -50.1(2) . . . . ?
Cu02 N004 C00D C009 -176.2(2) . . . . ?
Cu02 N004 C00F C00E 175.8(2) . . . . ?
P003 C007 C00G C00K 177.1(2) . . . . ?
P003 C007 C00J C00P -176.8(3) . . . . ?
P003 C00A C00O C00T -180.0(3) . . . . ?
P003 C00A C00Q C00U -179.6(3) . . . . ?
P003 C00C C00H C00R -177.3(2) . . . . ?
P003 C00C C00I C00N 178.2(3) . . . . ?
C005 C006 C009 C00D 173.4(3) . . . . ?
C005 C006 C00E C00F -173.8(3) . . . . ?
C006 C005 C008 C00B 177.6(3) . . . 2_677 ?
C006 C005 C00B C008 -177.6(3) . . . 2_677 ?
C006 C009 C00D N004 0.8(5) . . . . ?
C006 C00E C00F N004 -0.1(5) . . . . ?
C007 P003 C00A C00O -97.0(3) . . . . ?
C007 P003 C00A C00Q 82.7(3) . . . . ?
C007 P003 C00C C00H -1.5(3) . . . . ?
C007 P003 C00C C00I -178.3(2) . . . . ?
C007 C00G C00K C00L -0.2(5) . . . . ?
C007 C00J C00P C00L -0.1(6) . . . . ?
C008 C005 C006 C009 -144.3(3) . . . . ?
C008 C005 C006 C00E 32.2(4) . . . . ?
C008 C005 C00B C008 0.0(5) . . . 2_677 ?
C009 C006 C00E C00F 2.9(4) . . . . ?
C00A P003 C007 C00G -140.2(2) . . . . ?
C00A P003 C007 C00J 36.8(3) . . . . ?
C00A P003 C00C C00H -108.6(3) . . . . ?
C00A P003 C00C C00I 74.6(2) . . . . ?
C00A C00O C00T C00S 0.1(7) . . . . ?
C00A C00Q C00U C00S -1.0(7) . . . . ?
C00B C005 C006 C009 33.3(4) . . . . ?
C00B C005 C006 C00E -150.2(3) . . . . ?
C00B C005 C008 C00B 0.0(5) . . . 2_677 ?
C00C P003 C007 C00G 112.4(2) . . . . ?
C00C P003 C007 C00J -70.6(3) . . . . ?
C00C P003 C00A C00O 12.6(3) . . . . ?
C00C P003 C00A C00Q -167.7(2) . . . . ?
C00C C00H C00R C00M -0.5(5) . . . . ?
C00C C00I C00N C00M -0.8(6) . . . . ?
C00D N004 C00F C00E -2.4(4) . . . . ?
C00E C006 C009 C00D -3.3(4) . . . . ?
C00F N004 C00D C009 2.0(4) . . . . ?
C00G C007 C00J C00P 0.2(5) . . . . ?
C00G C00K C00L C00P 0.3(5) . . . . ?
C00H C00C C00I C00N 1.2(5) . . . . ?
C00I C00C C00H C00R -0.6(5) . . . . ?
C00J C007 C00G C00K 0.0(4) . . . . ?
C00K C00L C00P C00J -0.2(6) . . . . ?
C00N C00M C00R C00H 0.9(6) . . . . ?
C00O C00A C00Q C00U 0.2(5) . . . . ?
C00Q C00A C00O C00T 0.3(6) . . . . ?
C00R C00M C00N C00I -0.2(6) . . . . ?
C00T C00S C00U C00Q 1.4(7) . . . . ?
C00U C00S C00T C00O -1.0(7) . . . . ?
